data_8106418
loop_
_publ_author_name
'Ghabbour, Hazem A.'
'Abdel-Wahab, Bakr F.'
'Alamri, Mesfer'
'Al-Omar, Mohamed A.'
'El-Hiti, Gamal A.'

_publ_section_title
;
 Crystal structure of
 2-(5-(4-fluorophenyl)-3-p-tolyl-4,5-dihydro-1H-pyrazol-1-yl)-4-(5-methyl-1-p-tolyl-1H-1,2,3-triazol-4-yl)thiazole,
 C29H25FN6S
;
_journal_issue 1
_journal_name_full 'Zeitschrift f\"ur Kristallographie - New Crystal Structures'
_journal_page_first 21
_journal_page_last 23
_journal_paper_doi 10.1515/ncrs-2016-0110
_journal_volume 232
_journal_year 2017
_chemical_formula_sum 'C29 H25 F N6 S'
_chemical_formula_weight 508.61
_space_group_crystal_system triclinic
_space_group_IT_number 2
_space_group_name_Hall '-P 1'
_space_group_name_H-M_alt 'P -1'
_atom_sites_solution_hydrogens geom
_cell_angle_alpha 91.823(5)
_cell_angle_beta 102.277(5)
_cell_angle_gamma 106.692(4)
_cell_formula_units_Z 2
_cell_length_a 7.5726(8)
_cell_length_b 11.1428(13)
_cell_length_c 16.412(2)
_cell_measurement_reflns_used 5228
_cell_measurement_temperature 296(2)
_cell_measurement_theta_max 20.89
_cell_measurement_theta_min 2.41
_cell_volume 1289.8(3)
_computing_cell_refinement 'Bruker SAINT'
_computing_data_collection 'Bruker APEX2'
_computing_data_reduction 'Bruker SAINT'
_computing_molecular_graphics 'Bruker SHELXTL'
_computing_publication_material 'Bruker SHELXTL'
_computing_structure_refinement 'SHELXL-2014 (Sheldrick 2014)'
_computing_structure_solution 'SHELXS-97 (Sheldrick 2008)'
_diffrn_ambient_temperature 296(2)
_diffrn_measured_fraction_theta_full 0.999
_diffrn_measured_fraction_theta_max 0.999
_diffrn_measurement_device_type 'Bruker APEX-II CCD'
_diffrn_measurement_method '\f and \w scans'
_diffrn_radiation_type MoK\a
_diffrn_radiation_wavelength 0.71073
_diffrn_reflns_av_R_equivalents 0.1403
_diffrn_reflns_av_unetI/netI 0.0892
_diffrn_reflns_Laue_measured_fraction_full 0.999
_diffrn_reflns_Laue_measured_fraction_max 0.999
_diffrn_reflns_limit_h_max 9
_diffrn_reflns_limit_h_min -9
_diffrn_reflns_limit_k_max 13
_diffrn_reflns_limit_k_min -13
_diffrn_reflns_limit_l_max 19
_diffrn_reflns_limit_l_min -19
_diffrn_reflns_number 34208
_diffrn_reflns_point_group_measured_fraction_full 0.999
_diffrn_reflns_point_group_measured_fraction_max 0.999
_diffrn_reflns_theta_full 24.996
_diffrn_reflns_theta_max 24.996
_diffrn_reflns_theta_min 2.553
_exptl_absorpt_coefficient_mu 0.163
_exptl_absorpt_correction_T_max 0.928
_exptl_absorpt_correction_T_min 0.763
_exptl_absorpt_correction_type multi-scan
_exptl_absorpt_process_details SADABS_Bruker_2014
_exptl_crystal_colour yellow
_exptl_crystal_density_diffrn 1.310
_exptl_crystal_description block
_exptl_crystal_F_000 532
_exptl_crystal_size_max 0.391
_exptl_crystal_size_mid 0.285
_exptl_crystal_size_min 0.125
_refine_diff_density_max 0.423
_refine_diff_density_min -0.303
_refine_diff_density_rms 0.065
_refine_ls_extinction_coef .
_refine_ls_extinction_method none
_refine_ls_goodness_of_fit_ref 1.092
_refine_ls_hydrogen_treatment constr
_refine_ls_matrix_type full
_refine_ls_number_parameters 337
_refine_ls_number_reflns 4526
_refine_ls_number_restraints 0
_refine_ls_restrained_S_all 1.092
_refine_ls_R_factor_all 0.1434
_refine_ls_R_factor_gt 0.0790
_refine_ls_shift/su_max 0.000
_refine_ls_shift/su_mean 0.000
_refine_ls_structure_factor_coef Fsqd
_refine_ls_weighting_details 'w=1/[\s^2^(Fo^2^)+(0.0775P)^2^+1.4375P] where P=(Fo^2^+2Fc^2^)/3'
_refine_ls_weighting_scheme calc
_refine_ls_wR_factor_gt 0.1738
_refine_ls_wR_factor_ref 0.2047
_reflns_Friedel_coverage 0.000
_reflns_Friedel_fraction_full .
_reflns_Friedel_fraction_max .
_reflns_number_gt 2673
_reflns_number_total 4526
_reflns_threshold_expression 'I > 2\s(I)'
_cod_data_source_file suppl_j_ncrs-2016-0110_suppl.cif
_cod_data_source_block a_a
_cod_database_code 8106418
_shelx_space_group_comment
;
The symmetry employed for this shelxl refinement is uniquely defined
by the following loop, which should always be used as a source of
symmetry information in preference to the above space-group names.
They are only intended as comments.
;
_shelx_estimated_absorpt_t_min 0.939
_shelx_estimated_absorpt_t_max 0.980

loop_
_space_group_symop_operation_xyz
'x, y, z'
'-x, -y, -z'

loop_
_atom_site_label
_atom_site_type_symbol
_atom_site_fract_x
_atom_site_fract_y
_atom_site_fract_z
_atom_site_U_iso_or_equiv
_atom_site_adp_type
_atom_site_occupancy
_atom_site_site_symmetry_order
_atom_site_calc_flag
_atom_site_refinement_flags_posn
_atom_site_refinement_flags_adp
_atom_site_refinement_flags_occupancy
_atom_site_disorder_assembly
_atom_site_disorder_group
S1 S 0.85746(16) 0.69980(11) 0.84120(8) 0.0448(4) Uani 1 1 d . . . . .
F1 F -0.0226(6) 0.8183(3) 0.4901(2) 0.1089(14) Uani 1 1 d . . . . .
N1 N 0.5219(5) 1.1194(3) 0.9068(2) 0.0372(9) Uani 1 1 d . . . . .
N2 N 0.6919(5) 1.1447(3) 0.9621(2) 0.0479(10) Uani 1 1 d . . . . .
N3 N 0.7573(5) 1.0504(3) 0.9504(2) 0.0493(11) Uani 1 1 d . . . . .
N4 N 0.5530(5) 0.7656(3) 0.7976(2) 0.0385(9) Uani 1 1 d . . . . .
N5 N 0.5463(5) 0.5815(3) 0.7204(2) 0.0435(10) Uani 1 1 d . . . . .
N6 N 0.6402(5) 0.4904(3) 0.7220(2) 0.0414(9) Uani 1 1 d . . . . .
C1 C 0.5231(6) 1.3354(4) 0.8980(3) 0.0413(11) Uani 1 1 d . . . . .
H1A H 0.6481 1.3558 0.8930 0.050 Uiso 1 1 calc R U . . .
C2 C 0.4362(7) 1.4282(4) 0.9000(3) 0.0467(12) Uani 1 1 d . . . . .
H2A H 0.5054 1.5115 0.8983 0.056 Uiso 1 1 calc R U . . .
C3 C 0.2497(7) 1.4006(4) 0.9045(3) 0.0424(11) Uani 1 1 d . . . . .
C4 C 0.1535(6) 1.2766(5) 0.9091(3) 0.0510(13) Uani 1 1 d . . . . .
H4A H 0.0274 1.2555 0.9126 0.061 Uiso 1 1 calc R U . . .
C5 C 0.2392(6) 1.1829(4) 0.9087(3) 0.0472(12) Uani 1 1 d . . . . .
H5A H 0.1717 1.0997 0.9119 0.057 Uiso 1 1 calc R U . . .
C6 C 0.4245(6) 1.2134(4) 0.9035(3) 0.0345(10) Uani 1 1 d . . . . .
C7 C 0.1553(8) 1.5026(5) 0.9075(3) 0.0638(15) Uani 1 1 d . . . . .
H7A H 0.0624 1.4947 0.8561 0.096 Uiso 1 1 calc R U . . .
H7B H 0.2490 1.5836 0.9147 0.096 Uiso 1 1 calc R U . . .
H7C H 0.0946 1.4942 0.9537 0.096 Uiso 1 1 calc R U . . .
C8 C 0.3033(6) 0.9556(5) 0.7924(3) 0.0567(14) Uani 1 1 d . . . . .
H8A H 0.3255 0.8992 0.7531 0.085 Uiso 1 1 calc R U . . .
H8B H 0.2693 1.0226 0.7641 0.085 Uiso 1 1 calc R U . . .
H8C H 0.2020 0.9106 0.8168 0.085 Uiso 1 1 calc R U . . .
C9 C 0.4787(6) 1.0092(4) 0.8598(3) 0.0348(10) Uani 1 1 d . . . . .
C10 C 0.6314(6) 0.9655(4) 0.8881(3) 0.0346(10) Uani 1 1 d . . . . .
C11 C 0.6805(6) 0.8554(4) 0.8600(3) 0.0354(10) Uani 1 1 d . . . . .
C12 C 0.8482(6) 0.8355(4) 0.8900(3) 0.0414(11) Uani 1 1 d . . . . .
H12A H 0.9457 0.8881 0.9316 0.050 Uiso 1 1 calc R U . . .
C13 C 0.6319(5) 0.6809(4) 0.7818(3) 0.0355(10) Uani 1 1 d . . . . .
C14 C 0.3370(6) 0.5240(4) 0.6953(3) 0.0450(12) Uani 1 1 d . . . . .
H14A H 0.2861 0.5138 0.7457 0.054 Uiso 1 1 calc R U . . .
C15 C 0.3238(7) 0.3942(5) 0.6558(4) 0.0628(15) Uani 1 1 d . . . . .
H15A H 0.2323 0.3277 0.6750 0.075 Uiso 1 1 calc R U . . .
H15B H 0.2888 0.3891 0.5951 0.075 Uiso 1 1 calc R U . . .
C16 C 0.5201(6) 0.3861(4) 0.6859(3) 0.0433(11) Uani 1 1 d . . . . .
C17 C 0.5787(7) 0.2728(4) 0.6754(3) 0.0443(11) Uani 1 1 d . . . . .
C18 C 0.7573(7) 0.2683(5) 0.7152(3) 0.0574(14) Uani 1 1 d . . . . .
H18A H 0.8416 0.3383 0.7494 0.069 Uiso 1 1 calc R U . . .
C19 C 0.8121(8) 0.1628(5) 0.7050(3) 0.0604(15) Uani 1 1 d . . . . .
H19A H 0.9327 0.1623 0.7325 0.073 Uiso 1 1 calc R U . . .
C20 C 0.6905(8) 0.0567(4) 0.6545(3) 0.0535(13) Uani 1 1 d . . . . .
C21 C 0.5130(8) 0.0611(5) 0.6152(4) 0.0647(15) Uani 1 1 d . . . . .
H21A H 0.4292 -0.0087 0.5807 0.078 Uiso 1 1 calc R U . . .
C22 C 0.4561(7) 0.1673(4) 0.6260(3) 0.0579(14) Uani 1 1 d . . . . .
H22A H 0.3345 0.1671 0.5996 0.069 Uiso 1 1 calc R U . . .
C23 C 0.7543(9) -0.0578(5) 0.6410(4) 0.0796(19) Uani 1 1 d . . . . .
H23A H 0.8397 -0.0666 0.6912 0.119 Uiso 1 1 calc R U . . .
H23B H 0.8176 -0.0479 0.5957 0.119 Uiso 1 1 calc R U . . .
H23C H 0.6460 -0.1316 0.6276 0.119 Uiso 1 1 calc R U . . .
C24 C 0.2407(6) 0.6011(4) 0.6389(3) 0.0411(11) Uani 1 1 d . . . . .
C25 C 0.2978(7) 0.6449(5) 0.5686(4) 0.0645(15) Uani 1 1 d . . . . .
H25A H 0.4001 0.6256 0.5548 0.077 Uiso 1 1 calc R U . . .
C26 C 0.2090(9) 0.7164(6) 0.5178(4) 0.0743(17) Uani 1 1 d . . . . .
H26A H 0.2496 0.7451 0.4703 0.089 Uiso 1 1 calc R U . . .
C27 C 0.0616(9) 0.7433(5) 0.5390(4) 0.0665(17) Uani 1 1 d . . . . .
C28 C -0.0056(9) 0.6999(6) 0.6048(4) 0.0775(18) Uani 1 1 d . . . . .
H28A H -0.1114 0.7174 0.6161 0.093 Uiso 1 1 calc R U . . .
C29 C 0.0843(7) 0.6286(5) 0.6558(3) 0.0601(14) Uani 1 1 d . . . . .
H29A H 0.0392 0.5987 0.7020 0.072 Uiso 1 1 calc R U . . .

loop_
_atom_site_aniso_label
_atom_site_aniso_U_11
_atom_site_aniso_U_22
_atom_site_aniso_U_33
_atom_site_aniso_U_23
_atom_site_aniso_U_13
_atom_site_aniso_U_12
S1 0.0332(6) 0.0377(7) 0.0649(8) -0.0039(6) 0.0041(5) 0.0191(5)
F1 0.123(3) 0.088(3) 0.106(3) 0.015(2) -0.029(2) 0.057(2)
N1 0.031(2) 0.031(2) 0.051(2) 0.0002(17) 0.0045(17) 0.0155(16)
N2 0.040(2) 0.037(2) 0.064(3) -0.0088(19) -0.0042(19) 0.0197(18)
N3 0.041(2) 0.039(2) 0.066(3) -0.008(2) -0.006(2) 0.0236(19)
N4 0.0318(19) 0.030(2) 0.051(2) -0.0033(17) 0.0015(17) 0.0130(17)
N5 0.034(2) 0.033(2) 0.061(3) -0.0102(18) -0.0001(18) 0.0166(17)
N6 0.040(2) 0.033(2) 0.053(2) -0.0041(18) 0.0068(18) 0.0166(18)
C1 0.038(3) 0.039(3) 0.051(3) 0.004(2) 0.013(2) 0.016(2)
C2 0.053(3) 0.034(3) 0.056(3) 0.008(2) 0.014(2) 0.017(2)
C3 0.050(3) 0.048(3) 0.037(3) 0.003(2) 0.008(2) 0.029(2)
C4 0.035(3) 0.064(4) 0.065(3) 0.013(3) 0.016(2) 0.026(3)
C5 0.041(3) 0.034(3) 0.069(3) 0.012(2) 0.015(2) 0.014(2)
C6 0.035(2) 0.030(2) 0.041(3) 0.0010(19) 0.0075(19) 0.014(2)
C7 0.071(4) 0.065(4) 0.069(4) 0.003(3) 0.013(3) 0.044(3)
C8 0.042(3) 0.056(3) 0.068(4) -0.011(3) -0.006(2) 0.025(3)
C9 0.029(2) 0.027(2) 0.048(3) 0.000(2) 0.0077(19) 0.0085(19)
C10 0.030(2) 0.026(2) 0.045(3) 0.000(2) 0.004(2) 0.0091(19)
C11 0.029(2) 0.028(2) 0.049(3) 0.001(2) 0.008(2) 0.0095(19)
C12 0.036(3) 0.029(2) 0.056(3) -0.007(2) 0.002(2) 0.011(2)
C13 0.029(2) 0.031(2) 0.047(3) 0.003(2) 0.006(2) 0.013(2)
C14 0.039(3) 0.036(3) 0.056(3) -0.001(2) 0.006(2) 0.011(2)
C15 0.052(3) 0.041(3) 0.090(4) -0.007(3) 0.000(3) 0.019(2)
C16 0.042(3) 0.037(3) 0.050(3) -0.002(2) 0.006(2) 0.015(2)
C17 0.052(3) 0.035(3) 0.050(3) -0.001(2) 0.011(2) 0.021(2)
C18 0.055(3) 0.052(3) 0.060(3) -0.011(3) -0.004(3) 0.022(3)
C19 0.062(3) 0.057(3) 0.069(4) 0.000(3) 0.006(3) 0.036(3)
C20 0.073(4) 0.039(3) 0.058(3) 0.006(2) 0.021(3) 0.026(3)
C21 0.071(4) 0.033(3) 0.085(4) -0.010(3) 0.014(3) 0.014(3)
C22 0.054(3) 0.038(3) 0.078(4) -0.007(3) 0.004(3) 0.018(2)
C23 0.110(5) 0.055(4) 0.095(5) 0.011(3) 0.031(4) 0.053(4)
C24 0.038(3) 0.040(3) 0.042(3) -0.008(2) 0.000(2) 0.016(2)
C25 0.054(3) 0.078(4) 0.070(4) 0.003(3) 0.019(3) 0.030(3)
C26 0.086(4) 0.080(4) 0.057(4) 0.017(3) 0.011(3) 0.027(4)
C27 0.072(4) 0.049(3) 0.065(4) -0.002(3) -0.022(3) 0.027(3)
C28 0.072(4) 0.093(5) 0.086(5) 0.006(4) 0.012(4) 0.059(4)
C29 0.063(3) 0.070(4) 0.060(3) 0.008(3) 0.020(3) 0.035(3)

loop_
_atom_type_symbol
_atom_type_description
_atom_type_scat_dispersion_real
_atom_type_scat_dispersion_imag
_atom_type_scat_source
C C 0.0033 0.0016 'International Tables Vol C Tables 4.2.6.8 and 6.1.1.4'
H H 0.0000 0.0000 'International Tables Vol C Tables 4.2.6.8 and 6.1.1.4'
N N 0.0061 0.0033 'International Tables Vol C Tables 4.2.6.8 and 6.1.1.4'
S S 0.1246 0.1234 'International Tables Vol C Tables 4.2.6.8 and 6.1.1.4'
F F 0.0171 0.0103 'International Tables Vol C Tables 4.2.6.8 and 6.1.1.4'

loop_
_geom_angle_atom_site_label_1
_geom_angle_atom_site_label_2
_geom_angle_atom_site_label_3
_geom_angle
_geom_angle_site_symmetry_1
_geom_angle_site_symmetry_3
C12 S1 C13 88.3(2) . .
C9 N1 N2 111.6(3) . .
C9 N1 C6 130.8(3) . .
N2 N1 C6 117.5(3) . .
N3 N2 N1 106.5(3) . .
N2 N3 C10 109.4(3) . .
C13 N4 C11 108.7(3) . .
C13 N5 N6 114.5(3) . .
C13 N5 C14 122.3(3) . .
N6 N5 C14 111.5(3) . .
C16 N6 N5 108.5(3) . .
C6 C1 C2 119.6(4) . .
C6 C1 H1A 120.2 . .
C2 C1 H1A 120.2 . .
C3 C2 C1 121.6(4) . .
C3 C2 H2A 119.2 . .
C1 C2 H2A 119.2 . .
C2 C3 C4 117.4(4) . .
C2 C3 C7 121.5(5) . .
C4 C3 C7 121.1(4) . .
C3 C4 C5 121.7(4) . .
C3 C4 H4A 119.1 . .
C5 C4 H4A 119.1 . .
C6 C5 C4 119.4(4) . .
C6 C5 H5A 120.3 . .
C4 C5 H5A 120.3 . .
C1 C6 C5 120.2(4) . .
C1 C6 N1 118.6(4) . .
C5 C6 N1 121.1(4) . .
C3 C7 H7A 109.5 . .
C3 C7 H7B 109.5 . .
H7A C7 H7B 109.5 . .
C3 C7 H7C 109.5 . .
H7A C7 H7C 109.5 . .
H7B C7 H7C 109.5 . .
C9 C8 H8A 109.5 . .
C9 C8 H8B 109.5 . .
H8A C8 H8B 109.5 . .
C9 C8 H8C 109.5 . .
H8A C8 H8C 109.5 . .
H8B C8 H8C 109.5 . .
N1 C9 C10 104.1(3) . .
N1 C9 C8 124.7(4) . .
C10 C9 C8 131.2(4) . .
N3 C10 C9 108.4(3) . .
N3 C10 C11 119.2(4) . .
C9 C10 C11 132.2(4) . .
C12 C11 N4 115.9(4) . .
C12 C11 C10 123.5(4) . .
N4 C11 C10 120.5(4) . .
C11 C12 S1 110.6(3) . .
C11 C12 H12A 124.7 . .
S1 C12 H12A 124.7 . .
N4 C13 N5 123.4(4) . .
N4 C13 S1 116.4(3) . .
N5 C13 S1 120.2(3) . .
N5 C14 C24 112.7(4) . .
N5 C14 C15 100.5(3) . .
C24 C14 C15 115.5(4) . .
N5 C14 H14A 109.3 . .
C24 C14 H14A 109.3 . .
C15 C14 H14A 109.3 . .
C16 C15 C14 102.9(4) . .
C16 C15 H15A 111.2 . .
C14 C15 H15A 111.2 . .
C16 C15 H15B 111.2 . .
C14 C15 H15B 111.2 . .
H15A C15 H15B 109.1 . .
N6 C16 C17 121.2(4) . .
N6 C16 C15 113.6(4) . .
C17 C16 C15 125.2(4) . .
C22 C17 C18 118.0(4) . .
C22 C17 C16 120.6(4) . .
C18 C17 C16 121.4(4) . .
C19 C18 C17 121.3(5) . .
C19 C18 H18A 119.3 . .
C17 C18 H18A 119.3 . .
C18 C19 C20 121.0(5) . .
C18 C19 H19A 119.5 . .
C20 C19 H19A 119.5 . .
C21 C20 C19 117.6(4) . .
C21 C20 C23 121.6(5) . .
C19 C20 C23 120.8(5) . .
C20 C21 C22 121.6(5) . .
C20 C21 H21A 119.2 . .
C22 C21 H21A 119.2 . .
C17 C22 C21 120.4(5) . .
C17 C22 H22A 119.8 . .
C21 C22 H22A 119.8 . .
C20 C23 H23A 109.5 . .
C20 C23 H23B 109.5 . .
H23A C23 H23B 109.5 . .
C20 C23 H23C 109.5 . .
H23A C23 H23C 109.5 . .
H23B C23 H23C 109.5 . .
C25 C24 C29 117.0(5) . .
C25 C24 C14 123.0(4) . .
C29 C24 C14 120.0(5) . .
C24 C25 C26 122.3(5) . .
C24 C25 H25A 118.8 . .
C26 C25 H25A 118.8 . .
C27 C26 C25 117.8(6) . .
C27 C26 H26A 121.1 . .
C25 C26 H26A 121.1 . .
C28 C27 C26 123.0(5) . .
C28 C27 F1 119.2(6) . .
C26 C27 F1 117.8(6) . .
C27 C28 C29 119.0(5) . .
C27 C28 H28A 120.5 . .
C29 C28 H28A 120.5 . .
C28 C29 C24 120.8(5) . .
C28 C29 H29A 119.6 . .
C24 C29 H29A 119.6 . .

loop_
_geom_bond_atom_site_label_1
_geom_bond_atom_site_label_2
_geom_bond_distance
_geom_bond_site_symmetry_2
S1 C12 1.715(4) .
S1 C13 1.727(4) .
F1 C27 1.372(6) .
N1 C9 1.346(5) .
N1 N2 1.356(5) .
N1 C6 1.440(5) .
N2 N3 1.309(5) .
N3 C10 1.363(5) .
N4 C13 1.300(5) .
N4 C11 1.394(5) .
N5 C13 1.378(5) .
N5 N6 1.395(5) .
N5 C14 1.488(5) .
N6 C16 1.285(5) .
C1 C6 1.367(6) .
C1 C2 1.379(6) .
C1 H1A 0.9300 .
C2 C3 1.375(6) .
C2 H2A 0.9300 .
C3 C4 1.377(7) .
C3 C7 1.510(6) .
C4 C5 1.380(6) .
C4 H4A 0.9300 .
C5 C6 1.368(6) .
C5 H5A 0.9300 .
C7 H7A 0.9600 .
C7 H7B 0.9600 .
C7 H7C 0.9600 .
C8 C9 1.490(6) .
C8 H8A 0.9600 .
C8 H8B 0.9600 .
C8 H8C 0.9600 .
C9 C10 1.378(5) .
C10 C11 1.468(5) .
C11 C12 1.344(6) .
C12 H12A 0.9300 .
C14 C24 1.500(6) .
C14 C15 1.534(6) .
C14 H14A 0.9800 .
C15 C16 1.494(6) .
C15 H15A 0.9700 .
C15 H15B 0.9700 .
C16 C17 1.470(6) .
C17 C22 1.377(6) .
C17 C18 1.386(6) .
C18 C19 1.372(6) .
C18 H18A 0.9300 .
C19 C20 1.385(7) .
C19 H19A 0.9300 .
C20 C21 1.377(7) .
C20 C23 1.514(6) .
C21 C22 1.388(6) .
C21 H21A 0.9300 .
C22 H22A 0.9300 .
C23 H23A 0.9600 .
C23 H23B 0.9600 .
C23 H23C 0.9600 .
C24 C25 1.372(7) .
C24 C29 1.384(6) .
C25 C26 1.376(7) .
C25 H25A 0.9300 .
C26 C27 1.345(8) .
C26 H26A 0.9300 .
C27 C28 1.335(8) .
C28 C29 1.380(7) .
C28 H28A 0.9300 .
C29 H29A 0.9300 .

loop_
_geom_torsion_atom_site_label_1
_geom_torsion_atom_site_label_2
_geom_torsion_atom_site_label_3
_geom_torsion_atom_site_label_4
_geom_torsion
_geom_torsion_site_symmetry_1
_geom_torsion_site_symmetry_2
_geom_torsion_site_symmetry_3
_geom_torsion_site_symmetry_4
C9 N1 N2 N3 -0.1(5) . . . .
C6 N1 N2 N3 -176.4(4) . . . .
N1 N2 N3 C10 0.3(5) . . . .
C13 N5 N6 C16 156.4(4) . . . .
C14 N5 N6 C16 12.3(5) . . . .
C6 C1 C2 C3 -2.3(7) . . . .
C1 C2 C3 C4 1.6(7) . . . .
C1 C2 C3 C7 179.5(4) . . . .
C2 C3 C4 C5 -0.5(7) . . . .
C7 C3 C4 C5 -178.3(4) . . . .
C3 C4 C5 C6 -0.1(7) . . . .
C2 C1 C6 C5 1.7(7) . . . .
C2 C1 C6 N1 -176.0(4) . . . .
C4 C5 C6 C1 -0.5(7) . . . .
C4 C5 C6 N1 177.0(4) . . . .
C9 N1 C6 C1 -126.8(5) . . . .
N2 N1 C6 C1 48.7(6) . . . .
C9 N1 C6 C5 55.6(7) . . . .
N2 N1 C6 C5 -129.0(5) . . . .
N2 N1 C9 C10 -0.2(5) . . . .
C6 N1 C9 C10 175.5(4) . . . .
N2 N1 C9 C8 -179.0(4) . . . .
C6 N1 C9 C8 -3.3(7) . . . .
N2 N3 C10 C9 -0.4(5) . . . .
N2 N3 C10 C11 175.9(4) . . . .
N1 C9 C10 N3 0.3(5) . . . .
C8 C9 C10 N3 179.1(5) . . . .
N1 C9 C10 C11 -175.3(4) . . . .
C8 C9 C10 C11 3.4(8) . . . .
C13 N4 C11 C12 -0.9(5) . . . .
C13 N4 C11 C10 177.6(4) . . . .
N3 C10 C11 C12 -3.0(7) . . . .
C9 C10 C11 C12 172.3(5) . . . .
N3 C10 C11 N4 178.7(4) . . . .
C9 C10 C11 N4 -6.1(7) . . . .
N4 C11 C12 S1 -0.2(5) . . . .
C10 C11 C12 S1 -178.6(3) . . . .
C13 S1 C12 C11 0.8(4) . . . .
C11 N4 C13 N5 -177.1(4) . . . .
C11 N4 C13 S1 1.5(5) . . . .
N6 N5 C13 N4 -170.4(4) . . . .
C14 N5 C13 N4 -30.5(6) . . . .
N6 N5 C13 S1 11.1(5) . . . .
C14 N5 C13 S1 151.0(3) . . . .
C12 S1 C13 N4 -1.4(4) . . . .
C12 S1 C13 N5 177.2(4) . . . .
C13 N5 C14 C24 78.2(5) . . . .
N6 N5 C14 C24 -140.9(4) . . . .
C13 N5 C14 C15 -158.3(4) . . . .
N6 N5 C14 C15 -17.4(5) . . . .
N5 C14 C15 C16 15.3(5) . . . .
C24 C14 C15 C16 136.8(4) . . . .
N5 N6 C16 C17 178.0(4) . . . .
N5 N6 C16 C15 -0.9(6) . . . .
C14 C15 C16 N6 -9.9(6) . . . .
C14 C15 C16 C17 171.2(4) . . . .
N6 C16 C17 C22 -170.2(5) . . . .
C15 C16 C17 C22 8.5(8) . . . .
N6 C16 C17 C18 10.3(7) . . . .
C15 C16 C17 C18 -171.0(5) . . . .
C22 C17 C18 C19 0.8(8) . . . .
C16 C17 C18 C19 -179.7(5) . . . .
C17 C18 C19 C20 0.1(8) . . . .
C18 C19 C20 C21 -0.3(8) . . . .
C18 C19 C20 C23 177.8(5) . . . .
C19 C20 C21 C22 -0.4(8) . . . .
C23 C20 C21 C22 -178.5(5) . . . .
C18 C17 C22 C21 -1.5(8) . . . .
C16 C17 C22 C21 179.0(5) . . . .
C20 C21 C22 C17 1.3(8) . . . .
N5 C14 C24 C25 49.9(6) . . . .
C15 C14 C24 C25 -64.8(6) . . . .
N5 C14 C24 C29 -131.5(5) . . . .
C15 C14 C24 C29 113.8(5) . . . .
C29 C24 C25 C26 1.9(8) . . . .
C14 C24 C25 C26 -179.5(5) . . . .
C24 C25 C26 C27 0.1(9) . . . .
C25 C26 C27 C28 -2.7(9) . . . .
C25 C26 C27 F1 177.7(5) . . . .
C26 C27 C28 C29 2.9(10) . . . .
F1 C27 C28 C29 -177.5(5) . . . .
C27 C28 C29 C24 -0.7(9) . . . .
C25 C24 C29 C28 -1.7(8) . . . .
C14 C24 C29 C28 179.7(5) . . . .
